data_4089638
loop_
_publ_author_name
'Abell\'an-L\'opez, Antonio'
'Chicote, Mar\'ia-Teresa'
'Bautista, Delia'
'Vicente, Jos\'e'

_publ_section_title
;
 Cyclopalladated Complexes Derived from Phenylacetone Oxime. Insertion
 Reactions of Carbon Monoxide, Isocyanides, and Alkynes. Novel Amidines of
 the Isoquinoline Series
;
_journal_issue 24
_journal_name_full Organometallics
_journal_page_first 7612
_journal_paper_doi 10.1021/om4010912
_journal_volume 32
_journal_year 2013
_chemical_formula_sum 'C30 H40 Br N3 O2 Pd'
_chemical_formula_weight 660.96
_space_group_IT_number 2
_space_group_name_Hall '-P 1'
_space_group_name_H-M_alt 'P -1'
_symmetry_cell_setting triclinic
_symmetry_space_group_name_H-M 'P -1'
_atom_sites_solution_hydrogens geom
_atom_sites_solution_primary direct
_atom_sites_solution_secondary difmap
_audit_creation_method SHELXL-97
_cell_angle_alpha 89.319(4)
_cell_angle_beta 79.561(5)
_cell_angle_gamma 78.763(4)
_cell_formula_units_Z 2
_cell_length_a 9.552(2)
_cell_length_b 12.340(3)
_cell_length_c 13.006(3)
_cell_measurement_reflns_used 6976
_cell_measurement_temperature 100(2)
_cell_measurement_theta_max 28.31
_cell_measurement_theta_min 2.21
_cell_volume 1478.3(6)
_computing_cell_refinement 'Bruker SAINT'
_computing_data_collection 'Bruker SMART'
_computing_data_reduction 'Bruker SAINT'
_computing_molecular_graphics 'Bruker SHELXTL'
_computing_publication_material 'Bruker SHELXTL'
_computing_structure_refinement 'SHELXL-97 (Sheldrick, 1997)'
_computing_structure_solution 'SHELXS-97 (Sheldrick, 1990)'
_diffrn_ambient_temperature 100(2)
_diffrn_detector_area_resol_mean 8.16
_diffrn_measured_fraction_theta_full 0.994
_diffrn_measured_fraction_theta_max 0.914
_diffrn_measurement_device_type 'Bruker SMART APEX CCD'
_diffrn_measurement_method \w-scan
_diffrn_radiation_monochromator graphite
_diffrn_radiation_source 'fine-focus sealed tube'
_diffrn_radiation_type MoK\a
_diffrn_radiation_wavelength 0.71073
_diffrn_reflns_av_R_equivalents 0.0274
_diffrn_reflns_av_sigmaI/netI 0.0355
_diffrn_reflns_limit_h_max 12
_diffrn_reflns_limit_h_min -12
_diffrn_reflns_limit_k_max 16
_diffrn_reflns_limit_k_min -16
_diffrn_reflns_limit_l_max 17
_diffrn_reflns_limit_l_min -17
_diffrn_reflns_number 18136
_diffrn_reflns_theta_full 26.00
_diffrn_reflns_theta_max 28.60
_diffrn_reflns_theta_min 2.21
_exptl_absorpt_coefficient_mu 2.010
_exptl_absorpt_correction_T_max 0.9422
_exptl_absorpt_correction_T_min 0.7951
_exptl_absorpt_correction_type multi-scan
_exptl_absorpt_process_details SADABS
_exptl_crystal_colour colourless
_exptl_crystal_density_diffrn 1.485
_exptl_crystal_density_method 'not measured'
_exptl_crystal_description prism
_exptl_crystal_F_000 676
_exptl_crystal_size_max 0.19
_exptl_crystal_size_mid 0.06
_exptl_crystal_size_min 0.03
_refine_diff_density_max 1.312
_refine_diff_density_min -0.408
_refine_diff_density_rms 0.091
_refine_ls_extinction_method none
_refine_ls_goodness_of_fit_ref 1.039
_refine_ls_hydrogen_treatment 'OH free with DFIX, rigid methyls, others riding'
_refine_ls_matrix_type full
_refine_ls_number_parameters 347
_refine_ls_number_reflns 6921
_refine_ls_number_restraints 1
_refine_ls_restrained_S_all 1.039
_refine_ls_R_factor_all 0.0381
_refine_ls_R_factor_gt 0.0312
_refine_ls_shift/su_max 0.001
_refine_ls_shift/su_mean 0.000
_refine_ls_structure_factor_coef Fsqd
_refine_ls_weighting_details 'calc w=1/[\s^2^(Fo^2^)+(0.0382P)^2^+0.6785P] where P=(Fo^2^+2Fc^2^)/3'
_refine_ls_weighting_scheme calc
_refine_ls_wR_factor_gt 0.0723
_refine_ls_wR_factor_ref 0.0763
_reflns_number_gt 5995
_reflns_number_total 6921
_reflns_threshold_expression >2sigma(I)
_cod_data_source_file om4010912_si_002.cif
_cod_data_source_block aae04b2s
_cod_database_code 4089638

loop_
_symmetry_equiv_pos_as_xyz
'x, y, z'
'-x, -y, -z'

loop_
_atom_site_label
_atom_site_type_symbol
_atom_site_fract_x
_atom_site_fract_y
_atom_site_fract_z
_atom_site_U_iso_or_equiv
_atom_site_adp_type
_atom_site_occupancy
_atom_site_symmetry_multiplicity
_atom_site_calc_flag
_atom_site_refinement_flags
Pd1 Pd 0.473163(18) 0.335982(14) 0.343558(13) 0.01350(6) Uani 1 1 d .
Br1 Br 0.89573(3) 0.77470(2) 0.63636(2) 0.02571(7) Uani 1 1 d .
N1 N 0.5194(2) 0.16973(16) 0.34558(15) 0.0153(4) Uani 1 1 d .
N2 N 0.4195(2) 0.50491(15) 0.34762(15) 0.0146(4) Uani 1 1 d .
N3 N 0.3552(2) 0.36801(16) 0.49767(15) 0.0150(4) Uani 1 1 d .
O1 O 0.41494(19) 0.11379(14) 0.39874(14) 0.0202(4) Uani 1 1 d D
H01 H 0.338(2) 0.150(2) 0.392(2) 0.034(9) Uiso 1 1 d D
C1 C 0.5735(2) 0.31586(18) 0.19471(17) 0.0150(5) Uani 1 1 d .
C2 C 0.7020(2) 0.23636(19) 0.16808(18) 0.0163(5) Uani 1 1 d .
C3 C 0.7726(3) 0.2203(2) 0.06396(19) 0.0199(5) Uani 1 1 d .
H3 H 0.8604 0.1673 0.0470 0.024 Uiso 1 1 calc R
C4 C 0.7162(3) 0.2809(2) -0.01515(19) 0.0224(5) Uani 1 1 d .
H4 H 0.7656 0.2705 -0.0857 0.027 Uiso 1 1 calc R
C5 C 0.5864(3) 0.3567(2) 0.01049(19) 0.0208(5) Uani 1 1 d .
H5 H 0.5452 0.3970 -0.0431 0.025 Uiso 1 1 calc R
C6 C 0.5166(3) 0.37386(19) 0.11390(18) 0.0180(5) Uani 1 1 d .
H6 H 0.4282 0.4263 0.1301 0.022 Uiso 1 1 calc R
C7 C 0.7593(3) 0.1641(2) 0.25202(19) 0.0200(5) Uani 1 1 d .
H7A H 0.8436 0.1075 0.2195 0.024 Uiso 1 1 calc R
H7B H 0.7923 0.2099 0.3013 0.024 Uiso 1 1 calc R
C8 C 0.6427(3) 0.10802(19) 0.31100(18) 0.0165(5) Uani 1 1 d .
C9 C 0.6726(3) -0.01458(19) 0.3219(2) 0.0212(5) Uani 1 1 d .
H9A H 0.5962 -0.0357 0.3747 0.032 Uiso 1 1 calc R
H9B H 0.7667 -0.0382 0.3436 0.032 Uiso 1 1 calc R
H9C H 0.6746 -0.0503 0.2546 0.032 Uiso 1 1 calc R
C11 C 0.4680(3) 0.57277(19) 0.27465(18) 0.0161(5) Uani 1 1 d .
H11 H 0.5457 0.5427 0.2199 0.019 Uiso 1 1 calc R
C12 C 0.4104(2) 0.68493(19) 0.27510(18) 0.0158(5) Uani 1 1 d .
H12 H 0.4495 0.7300 0.2221 0.019 Uiso 1 1 calc R
C13 C 0.2950(2) 0.73164(19) 0.35334(18) 0.0152(5) Uani 1 1 d .
C14 C 0.2501(2) 0.66119(18) 0.43311(17) 0.0150(5) Uani 1 1 d .
H14 H 0.1755 0.6901 0.4902 0.018 Uiso 1 1 calc R
C15 C 0.3139(2) 0.54995(19) 0.42910(17) 0.0148(4) Uani 1 1 d .
C16 C 0.2770(2) 0.47274(19) 0.51376(17) 0.0138(4) Uani 1 1 d .
C17 C 0.1770(2) 0.50366(19) 0.60487(18) 0.0161(5) Uani 1 1 d .
H17 H 0.1210 0.5767 0.6130 0.019 Uiso 1 1 calc R
C18 C 0.1579(2) 0.42838(19) 0.68495(18) 0.0155(5) Uani 1 1 d .
C19 C 0.2418(3) 0.3229(2) 0.66768(18) 0.0186(5) Uani 1 1 d .
H19 H 0.2343 0.2691 0.7202 0.022 Uiso 1 1 calc R
C20 C 0.3365(3) 0.29622(19) 0.57368(18) 0.0184(5) Uani 1 1 d .
H20 H 0.3910 0.2229 0.5628 0.022 Uiso 1 1 calc R
C21 C 0.2204(3) 0.85261(19) 0.35530(18) 0.0159(5) Uani 1 1 d .
C22 C 0.2923(3) 0.91558(19) 0.26495(18) 0.0196(5) Uani 1 1 d .
H22A H 0.3941 0.9123 0.2702 0.029 Uiso 1 1 calc R
H22B H 0.2415 0.9929 0.2687 0.029 Uiso 1 1 calc R
H22C H 0.2875 0.8818 0.1982 0.029 Uiso 1 1 calc R
C23 C 0.2256(3) 0.90859(19) 0.45920(18) 0.0194(5) Uani 1 1 d .
H23A H 0.1729 0.8729 0.5173 0.029 Uiso 1 1 calc R
H23B H 0.1805 0.9870 0.4589 0.029 Uiso 1 1 calc R
H23C H 0.3269 0.9016 0.4676 0.029 Uiso 1 1 calc R
C24 C 0.0611(3) 0.8592(2) 0.3455(2) 0.0221(5) Uani 1 1 d .
H24A H 0.0569 0.8231 0.2797 0.033 Uiso 1 1 calc R
H24B H 0.0123 0.9369 0.3462 0.033 Uiso 1 1 calc R
H24C H 0.0125 0.8218 0.4044 0.033 Uiso 1 1 calc R
C25 C 0.0483(3) 0.46284(19) 0.78598(18) 0.0166(5) Uani 1 1 d .
C26 C 0.0758(3) 0.5695(2) 0.83125(19) 0.0220(5) Uani 1 1 d .
H26A H 0.1742 0.5566 0.8469 0.033 Uiso 1 1 calc R
H26B H 0.0052 0.5918 0.8956 0.033 Uiso 1 1 calc R
H26C H 0.0656 0.6282 0.7802 0.033 Uiso 1 1 calc R
C27 C -0.1051(3) 0.4837(2) 0.7597(2) 0.0230(5) Uani 1 1 d .
H27A H -0.1140 0.5428 0.7089 0.035 Uiso 1 1 calc R
H27B H -0.1769 0.5058 0.8236 0.035 Uiso 1 1 calc R
H27C H -0.1223 0.4159 0.7300 0.035 Uiso 1 1 calc R
C28 C 0.0587(3) 0.3728(2) 0.86781(19) 0.0231(5) Uani 1 1 d .
H28A H 0.0416 0.3044 0.8392 0.035 Uiso 1 1 calc R
H28B H -0.0144 0.3968 0.9306 0.035 Uiso 1 1 calc R
H28C H 0.1557 0.3596 0.8860 0.035 Uiso 1 1 calc R
O90 O 0.3655(2) 0.16572(18) -0.09178(16) 0.0383(5) Uani 1 1 d .
C91 C 0.4127(3) 0.1212(2) 0.0793(2) 0.0335(7) Uani 1 1 d .
H91A H 0.5063 0.1422 0.0530 0.050 Uiso 1 1 calc R
H91B H 0.4290 0.0439 0.1003 0.050 Uiso 1 1 calc R
H91C H 0.3614 0.1687 0.1397 0.050 Uiso 1 1 calc R
C92 C 0.3235(3) 0.1347(2) -0.0049(2) 0.0281(6) Uani 1 1 d .
C93 C 0.1745(4) 0.1087(4) 0.0251(3) 0.0553(10) Uani 1 1 d .
H93A H 0.1255 0.1185 -0.0353 0.083 Uiso 1 1 calc R
H93B H 0.1182 0.1586 0.0824 0.083 Uiso 1 1 calc R
H93C H 0.1825 0.0321 0.0478 0.083 Uiso 1 1 calc R

loop_
_atom_site_aniso_label
_atom_site_aniso_U_11
_atom_site_aniso_U_22
_atom_site_aniso_U_33
_atom_site_aniso_U_23
_atom_site_aniso_U_13
_atom_site_aniso_U_12
Pd1 0.01543(10) 0.01108(9) 0.01294(9) 0.00053(6) -0.00111(6) -0.00142(6)
Br1 0.02022(13) 0.02080(14) 0.03293(16) 0.00371(11) -0.00237(11) 0.00122(10)
N1 0.0180(10) 0.0138(9) 0.0150(10) 0.0027(7) -0.0033(8) -0.0056(8)
N2 0.0167(10) 0.0131(9) 0.0139(9) 0.0006(7) -0.0024(7) -0.0028(8)
N3 0.0170(10) 0.0146(9) 0.0131(9) 0.0014(7) -0.0025(7) -0.0024(8)
O1 0.0194(9) 0.0155(9) 0.0251(9) 0.0036(7) -0.0016(7) -0.0047(7)
C1 0.0187(11) 0.0135(11) 0.0129(11) -0.0009(8) -0.0014(9) -0.0048(9)
C2 0.0167(11) 0.0151(11) 0.0178(12) 0.0001(9) -0.0036(9) -0.0045(9)
C3 0.0157(12) 0.0203(12) 0.0231(13) -0.0030(10) -0.0004(9) -0.0049(9)
C4 0.0268(13) 0.0262(13) 0.0148(12) -0.0020(10) 0.0013(10) -0.0108(11)
C5 0.0282(13) 0.0191(12) 0.0153(12) 0.0023(9) -0.0033(10) -0.0060(10)
C6 0.0212(12) 0.0141(11) 0.0175(12) 0.0006(9) -0.0023(9) -0.0018(9)
C7 0.0157(12) 0.0226(13) 0.0208(12) 0.0008(10) -0.0039(9) -0.0009(10)
C8 0.0185(12) 0.0153(11) 0.0162(11) 0.0009(9) -0.0073(9) -0.0010(9)
C9 0.0210(12) 0.0156(12) 0.0264(13) -0.0011(10) -0.0069(10) 0.0002(10)
C11 0.0168(11) 0.0181(12) 0.0136(11) 0.0006(9) -0.0014(9) -0.0054(9)
C12 0.0184(11) 0.0158(11) 0.0141(11) 0.0031(9) -0.0024(9) -0.0062(9)
C13 0.0175(11) 0.0147(11) 0.0154(11) 0.0013(8) -0.0065(9) -0.0045(9)
C14 0.0172(11) 0.0150(11) 0.0126(11) 0.0003(8) -0.0023(9) -0.0027(9)
C15 0.0152(11) 0.0177(11) 0.0134(11) 0.0001(9) -0.0047(9) -0.0060(9)
C16 0.0154(11) 0.0138(11) 0.0132(11) 0.0009(8) -0.0040(8) -0.0039(9)
C17 0.0164(11) 0.0159(11) 0.0157(11) -0.0012(9) -0.0029(9) -0.0024(9)
C18 0.0156(11) 0.0175(11) 0.0149(11) 0.0003(9) -0.0041(9) -0.0058(9)
C19 0.0216(12) 0.0193(12) 0.0152(11) 0.0050(9) -0.0027(9) -0.0058(10)
C20 0.0232(12) 0.0130(11) 0.0179(12) 0.0032(9) -0.0025(9) -0.0016(9)
C21 0.0198(12) 0.0130(11) 0.0158(11) 0.0019(9) -0.0052(9) -0.0034(9)
C22 0.0266(13) 0.0147(11) 0.0164(12) 0.0027(9) -0.0023(10) -0.0033(10)
C23 0.0256(13) 0.0149(11) 0.0166(12) -0.0018(9) -0.0028(10) -0.0019(10)
C24 0.0204(12) 0.0191(12) 0.0277(14) 0.0016(10) -0.0086(10) -0.0022(10)
C25 0.0182(11) 0.0196(12) 0.0124(11) 0.0004(9) -0.0017(9) -0.0059(9)
C26 0.0250(13) 0.0234(13) 0.0181(12) -0.0042(10) -0.0018(10) -0.0079(10)
C27 0.0193(12) 0.0272(14) 0.0231(13) 0.0019(10) -0.0022(10) -0.0075(10)
C28 0.0274(14) 0.0259(13) 0.0151(12) 0.0025(10) 0.0000(10) -0.0069(11)
O90 0.0367(12) 0.0460(13) 0.0295(11) 0.0070(10) -0.0021(9) -0.0057(10)
C91 0.0380(17) 0.0337(16) 0.0326(16) 0.0041(12) -0.0069(13) -0.0162(13)
C92 0.0262(14) 0.0220(13) 0.0328(16) -0.0005(11) -0.0026(11) 0.0004(11)
C93 0.0304(18) 0.079(3) 0.059(2) 0.019(2) -0.0127(16) -0.0154(18)

loop_
_atom_type_symbol
_atom_type_description
_atom_type_scat_dispersion_real
_atom_type_scat_dispersion_imag
_atom_type_scat_source
C C 0.0033 0.0016 'International Tables Vol C Tables 4.2.6.8 and 6.1.1.4'
H H 0.0000 0.0000 'International Tables Vol C Tables 4.2.6.8 and 6.1.1.4'
N N 0.0061 0.0033 'International Tables Vol C Tables 4.2.6.8 and 6.1.1.4'
O O 0.0106 0.0060 'International Tables Vol C Tables 4.2.6.8 and 6.1.1.4'
Br Br -0.2901 2.4595 'International Tables Vol C Tables 4.2.6.8 and 6.1.1.4'
Pd Pd -0.9988 1.0072 'International Tables Vol C Tables 4.2.6.8 and 6.1.1.4'

loop_
_geom_angle_atom_site_label_1
_geom_angle_atom_site_label_2
_geom_angle_atom_site_label_3
_geom_angle
C1 Pd1 N1 84.66(8)
C1 Pd1 N2 97.83(8)
N1 Pd1 N2 177.41(8)
C1 Pd1 N3 175.46(8)
N1 Pd1 N3 98.98(7)
N2 Pd1 N3 78.50(7)
C8 N1 O1 114.59(19)
C8 N1 Pd1 126.00(16)
O1 N1 Pd1 119.04(14)
C11 N2 C15 118.0(2)
C11 N2 Pd1 126.61(16)
C15 N2 Pd1 115.13(15)
C20 N3 C16 118.0(2)
C20 N3 Pd1 127.95(16)
C16 N3 Pd1 113.57(15)
C6 C1 C2 118.0(2)
C6 C1 Pd1 122.39(17)
C2 C1 Pd1 119.54(17)
C3 C2 C1 120.2(2)
C3 C2 C7 120.1(2)
C1 C2 C7 119.6(2)
C4 C3 C2 120.9(2)
C5 C4 C3 119.0(2)
C6 C5 C4 120.3(2)
C5 C6 C1 121.5(2)
C8 C7 C2 110.57(19)
N1 C8 C9 123.3(2)
N1 C8 C7 116.8(2)
C9 C8 C7 119.8(2)
N2 C11 C12 123.1(2)
C11 C12 C13 120.0(2)
C12 C13 C14 116.5(2)
C12 C13 C21 122.9(2)
C14 C13 C21 120.5(2)
C15 C14 C13 120.6(2)
N2 C15 C14 121.5(2)
N2 C15 C16 115.4(2)
C14 C15 C16 123.1(2)
N3 C16 C17 121.4(2)
N3 C16 C15 114.4(2)
C17 C16 C15 124.1(2)
C16 C17 C18 120.6(2)
C19 C18 C17 116.8(2)
C19 C18 C25 122.6(2)
C17 C18 C25 120.6(2)
C20 C19 C18 119.8(2)
N3 C20 C19 123.4(2)
C13 C21 C22 111.78(19)
C13 C21 C24 108.88(19)
C22 C21 C24 108.49(19)
C13 C21 C23 109.93(19)
C22 C21 C23 108.69(19)
C24 C21 C23 109.02(19)
C28 C25 C18 111.69(19)
C28 C25 C26 109.1(2)
C18 C25 C26 109.52(19)
C28 C25 C27 108.7(2)
C18 C25 C27 108.31(19)
C26 C25 C27 109.4(2)
O90 C92 C91 123.4(3)
O90 C92 C93 121.1(3)
C91 C92 C93 115.5(3)

loop_
_geom_bond_atom_site_label_1
_geom_bond_atom_site_label_2
_geom_bond_distance
Pd1 C1 1.994(2)
Pd1 N1 2.013(2)
Pd1 N2 2.0462(19)
Pd1 N3 2.1144(19)
N1 C8 1.280(3)
N1 O1 1.399(3)
N2 C11 1.338(3)
N2 C15 1.363(3)
N3 C20 1.331(3)
N3 C16 1.359(3)
C1 C6 1.396(3)
C1 C2 1.405(3)
C2 C3 1.397(3)
C2 C7 1.513(3)
C3 C4 1.391(4)
C4 C5 1.389(4)
C5 C6 1.387(3)
C7 C8 1.511(3)
C8 C9 1.494(3)
C11 C12 1.386(3)
C12 C13 1.394(3)
C13 C14 1.407(3)
C13 C21 1.522(3)
C14 C15 1.386(3)
C15 C16 1.487(3)
C16 C17 1.386(3)
C17 C18 1.398(3)
C18 C19 1.387(3)
C18 C25 1.531(3)
C19 C20 1.383(3)
C21 C22 1.533(3)
C21 C24 1.536(3)
C21 C23 1.538(3)
C25 C28 1.531(3)
C25 C26 1.536(3)
C25 C27 1.537(3)
O90 C92 1.212(3)
C91 C92 1.493(4)
C92 C93 1.501(4)

loop_
_geom_hbond_atom_site_label_D
_geom_hbond_atom_site_label_H
_geom_hbond_atom_site_label_A
_geom_hbond_distance_DH
_geom_hbond_distance_HA
_geom_hbond_distance_DA
_geom_hbond_angle_DHA
_geom_hbond_site_symmetry_A
O1 H01 Br1 0.800(17) 2.338(18) 3.1292(19) 170(3) 2_666
C17 H17 Br1 0.95 2.90 3.835(2) 167.0 1_455
